data_7048437
loop_
_publ_author_name
'Priyanga, Selvarasu'
'Khamrang, Themmila'
'Velusamy, Marappan'
'Karthi, Sellamuthu'
'Ashokkumar, Balasubramaniem'
'Mayilmurugan, Ramasamy'

_publ_section_title
;
 Coordination geometry-induced optical imaging of l-cysteine in cancer
 cells using imidazopyridine-based copper(ii) complexes.
;
_journal_issue 4
_journal_name_full 'Dalton transactions (Cambridge, England : 2003)'
_journal_page_first 1489
_journal_page_last 1503
_journal_paper_doi 10.1039/c8dt04634d
_journal_volume 48
_journal_year 2019
_chemical_formula_sum 'C41 H34 Cu F6 N6 O10 S2'
_chemical_formula_weight 1012.40
_space_group_crystal_system triclinic
_space_group_IT_number 2
_space_group_name_Hall '-P 1'
_space_group_name_H-M_alt 'P -1'
_symmetry_space_group_name_Hall '-P 1'
_symmetry_space_group_name_H-M 'P -1'
_atom_sites_solution_hydrogens geom
_audit_creation_method SHELXL-2013
_audit_update_record
;
2018-03-30 deposited with the CCDC.
2018-12-20 downloaded from the CCDC.
;
_cell_angle_alpha 88.282(5)
_cell_angle_beta 71.269(6)
_cell_angle_gamma 81.010(6)
_cell_formula_units_Z 2
_cell_length_a 11.4660(8)
_cell_length_b 11.5674(8)
_cell_length_c 17.1754(11)
_cell_measurement_reflns_used 9586
_cell_measurement_temperature 293(2)
_cell_measurement_theta_max 29.002
_cell_measurement_theta_min 3.026
_cell_volume 2130.4(3)
_computing_structure_refinement 'SHELXL-2013 (Sheldrick, 2013)'
_diffrn_ambient_temperature 293(2)
_diffrn_measured_fraction_theta_full 0.992
_diffrn_measured_fraction_theta_max 0.845
_diffrn_measurement_device_type EOS,Gemini
_diffrn_radiation_type MoK\a
_diffrn_radiation_wavelength 0.71073
_diffrn_reflns_av_R_equivalents 0.0263
_diffrn_reflns_av_unetI/netI 0.0526
_diffrn_reflns_Laue_measured_fraction_full 0.992
_diffrn_reflns_Laue_measured_fraction_max 0.845
_diffrn_reflns_limit_h_max 15
_diffrn_reflns_limit_h_min -11
_diffrn_reflns_limit_k_max 14
_diffrn_reflns_limit_k_min -15
_diffrn_reflns_limit_l_max 23
_diffrn_reflns_limit_l_min -22
_diffrn_reflns_number 14752
_diffrn_reflns_point_group_measured_fraction_full 0.992
_diffrn_reflns_point_group_measured_fraction_max 0.845
_diffrn_reflns_theta_full 26.000
_diffrn_reflns_theta_max 29.002
_diffrn_reflns_theta_min 3.026
_exptl_absorpt_coefficient_mu 0.703
_exptl_crystal_colour blue
_exptl_crystal_density_diffrn 1.578
_exptl_crystal_description cube
_exptl_crystal_F_000 1034
_exptl_crystal_size_max 0.49
_exptl_crystal_size_mid 0.40
_exptl_crystal_size_min 0.35
_refine_diff_density_max 1.031
_refine_diff_density_min -0.929
_refine_diff_density_rms 0.093
_refine_ls_extinction_method none
_refine_ls_goodness_of_fit_ref 1.047
_refine_ls_hydrogen_treatment constr
_refine_ls_matrix_type full
_refine_ls_number_parameters 597
_refine_ls_number_reflns 9586
_refine_ls_number_restraints 0
_refine_ls_restrained_S_all 1.047
_refine_ls_R_factor_all 0.0951
_refine_ls_R_factor_gt 0.0680
_refine_ls_shift/su_max 0.002
_refine_ls_shift/su_mean 0.000
_refine_ls_structure_factor_coef Fsqd
_refine_ls_weighting_details 'w=1/[\s^2^(Fo^2^)+(0.1177P)^2^+1.4032P] where P=(Fo^2^+2Fc^2^)/3'
_refine_ls_weighting_scheme calc
_refine_ls_wR_factor_gt 0.1865
_refine_ls_wR_factor_ref 0.2115
_reflns_Friedel_coverage 0.000
_reflns_number_gt 6919
_reflns_number_total 9586
_reflns_threshold_expression 'I > 2\s(I)'
_cod_data_source_file c8dt04634d2.cif
_cod_data_source_block shelx_CCDC2
_cod_depositor_comments 'Adding full bibliography for 7048435--7048438.cif.'
_cod_database_code 7048437
_shelx_space_group_comment
;
The symmetry employed for this shelxl refinement is uniquely defined
by the following loop, which should always be used as a source of
symmetry information in preference to the above space-group names.
They are only intended as comments.
;
_shelxl_version_number 2013-4

loop_
_space_group_symop_operation_xyz
'x, y, z'
'-x, -y, -z'

loop_
_atom_site_label
_atom_site_type_symbol
_atom_site_fract_x
_atom_site_fract_y
_atom_site_fract_z
_atom_site_U_iso_or_equiv
_atom_site_adp_type
_atom_site_occupancy
_atom_site_site_symmetry_order
_atom_site_calc_flag
_atom_site_refinement_flags_posn
_atom_site_refinement_flags_adp
Cu1 Cu 0.69575(4) 0.28599(4) 0.75945(2) 0.03560(16) Uani 1 1 d . .
S4 S 0.52002(10) 0.07616(10) 0.78364(6) 0.0477(3) Uani 1 1 d . .
O3 O 0.5334(3) 0.1976(3) 0.78825(18) 0.0500(7) Uani 1 1 d . .
N2 N 0.8657(3) 0.2074(3) 0.68384(18) 0.0360(7) Uani 1 1 d . .
N5 N 0.6787(3) 0.4518(3) 0.80468(17) 0.0341(6) Uani 1 1 d . .
N4 N 0.7031(3) 0.2456(3) 0.87078(18) 0.0349(6) Uani 1 1 d . .
N6 N 0.6466(3) 0.6334(3) 0.84923(19) 0.0376(7) Uani 1 1 d . .
N1 N 0.6695(3) 0.3184(3) 0.65287(18) 0.0374(7) Uani 1 1 d . .
N3 N 1.0490(3) 0.1164(3) 0.6096(2) 0.0430(8) Uani 1 1 d . .
F2 F 0.3335(3) 0.1512(4) 0.7304(3) 0.0943(11) Uani 1 1 d . .
O5 O 0.4373(4) 0.0360(3) 0.8567(2) 0.0793(12) Uani 1 1 d . .
O4 O 0.6350(3) -0.0001(3) 0.7474(2) 0.0725(10) Uani 1 1 d . .
O1 O 1.1012(4) 0.1061(4) 0.9765(2) 0.0805(12) Uani 1 1 d . .
F9 F 0.5090(4) 0.1074(4) 0.63529(19) 0.0941(11) Uani 1 1 d . .
C25 C 0.6686(3) 0.4501(3) 0.8869(2) 0.0376(8) Uani 1 1 d . .
C24 C 0.6829(3) 0.3357(3) 0.9235(2) 0.0351(8) Uani 1 1 d . .
C6 C 0.8699(4) 0.2118(3) 0.6028(2) 0.0387(8) Uani 1 1 d . .
C12 C 0.9731(3) 0.1511(3) 0.6880(2) 0.0390(8) Uani 1 1 d . .
O2 O 0.7265(5) 0.6894(4) 0.4557(2) 0.0819(12) Uani 1 1 d . .
C14 C 0.9883(4) 0.2356(3) 0.8121(2) 0.0402(8) Uani 1 1 d . .
H30 H 0.9542 0.3074 0.7967 0.048 Uiso 1 1 calc R U
F8 F 0.4078(4) -0.0270(4) 0.7025(3) 0.1133(14) Uani 1 1 d . .
C31 C 0.6666(3) 0.5618(3) 0.7820(2) 0.0365(8) Uani 1 1 d . .
C13 C 1.0091(3) 0.1379(3) 0.7622(3) 0.0405(8) Uani 1 1 d . .
C32 C 0.6839(4) 0.6005(3) 0.6977(2) 0.0401(8) Uani 1 1 d . .
C26 C 0.6479(3) 0.5629(3) 0.9165(2) 0.0373(8) Uani 1 1 d . .
C21 C 0.7179(4) 0.1119(4) 0.9760(3) 0.0492(10) Uani 1 1 d . .
H64 H 0.7304 0.0350 0.9927 0.059 Uiso 1 1 calc R U
C5 C 0.7616(4) 0.2708(3) 0.5849(2) 0.0390(8) Uani 1 1 d . .
C23 C 0.6809(4) 0.3162(4) 1.0041(2) 0.0439(9) Uani 1 1 d . .
H62 H 0.6682 0.3790 1.0400 0.053 Uiso 1 1 calc R U
C37 C 0.7856(4) 0.5461(4) 0.6354(3) 0.0470(9) Uani 1 1 d . .
H53 H 0.8431 0.4897 0.6486 0.056 Uiso 1 1 calc R U
C20 C 0.7191(4) 0.1359(3) 0.8970(2) 0.0411(8) Uani 1 1 d . .
H65 H 0.7315 0.0739 0.8605 0.049 Uiso 1 1 calc R U
C7 C 0.9859(4) 0.1551(3) 0.5545(2) 0.0437(9) Uani 1 1 d . .
C27 C 0.6301(4) 0.6202(4) 0.9926(3) 0.0456(9) Uani 1 1 d . .
H49 H 0.6291 0.5763 1.0390 0.055 Uiso 1 1 calc R U
C15 C 1.0171(4) 0.2290(4) 0.8847(3) 0.0475(10) Uani 1 1 d . .
H31 H 1.0017 0.2954 0.9179 0.057 Uiso 1 1 calc R U
C33 C 0.5998(4) 0.6869(4) 0.6770(3) 0.0495(10) Uani 1 1 d . .
H57 H 0.5318 0.7262 0.7179 0.059 Uiso 1 1 calc R U
C22 C 0.6978(4) 0.2038(4) 1.0301(3) 0.0502(10) Uani 1 1 d . .
H63 H 0.6956 0.1895 1.0841 0.060 Uiso 1 1 calc R U
C30 C 0.6309(4) 0.7549(4) 0.8547(3) 0.0483(10) Uani 1 1 d . .
H46 H 0.6312 0.7999 0.8089 0.058 Uiso 1 1 calc R U
C28 C 0.6148(4) 0.7373(4) 0.9973(3) 0.0562(12) Uani 1 1 d . .
H48 H 0.6036 0.7744 1.0471 0.067 Uiso 1 1 calc R U
C29 C 0.6156(4) 0.8060(4) 0.9265(3) 0.0556(11) Uani 1 1 d . .
H47 H 0.6052 0.8872 0.9307 0.067 Uiso 1 1 calc R U
C11 C 1.1700(4) 0.0574(4) 0.5841(3) 0.0576(12) Uani 1 1 d . .
H23 H 1.2109 0.0325 0.6218 0.069 Uiso 1 1 calc R U
C4 C 0.7462(5) 0.2824(4) 0.5079(2) 0.0517(11) Uani 1 1 d . .
H39 H 0.8095 0.2501 0.4614 0.062 Uiso 1 1 calc R U
C36 C 0.8041(5) 0.5738(4) 0.5534(3) 0.0545(11) Uani 1 1 d . .
H54 H 0.8733 0.5364 0.5123 0.065 Uiso 1 1 calc R U
C8 C 1.0480(5) 0.1325(4) 0.4689(3) 0.0581(12) Uani 1 1 d . .
H26 H 1.0085 0.1570 0.4303 0.070 Uiso 1 1 calc R U
C18 C 1.0620(4) 0.0311(4) 0.7858(3) 0.0517(10) Uani 1 1 d . .
H34 H 1.0774 -0.0355 0.7529 0.062 Uiso 1 1 calc R U
C1 C 0.5631(4) 0.3768(4) 0.6453(3) 0.0442(9) Uani 1 1 d . .
H42 H 0.5008 0.4094 0.6922 0.053 Uiso 1 1 calc R U
C3 C 0.6371(5) 0.3417(4) 0.5010(3) 0.0564(12) Uani 1 1 d . .
H40 H 0.6259 0.3496 0.4497 0.068 Uiso 1 1 calc R U
C34 C 0.6184(5) 0.7137(4) 0.5950(3) 0.0598(12) Uani 1 1 d . .
H56 H 0.5619 0.7708 0.5814 0.072 Uiso 1 1 calc R U
C10 C 1.2268(5) 0.0373(5) 0.5023(4) 0.0705(16) Uani 1 1 d . .
H24 H 1.3081 -0.0022 0.4838 0.085 Uiso 1 1 calc R U
C17 C 1.0909(4) 0.0244(5) 0.8569(3) 0.0632(13) Uani 1 1 d . .
H33 H 1.1260 -0.0472 0.8720 0.076 Uiso 1 1 calc R U
C16 C 1.0690(4) 0.1223(5) 0.9069(3) 0.0551(11) Uani 1 1 d . .
C2 C 0.5433(5) 0.3900(4) 0.5705(3) 0.0565(11) Uani 1 1 d . .
H41 H 0.4686 0.4304 0.5666 0.068 Uiso 1 1 calc R U
C35 C 0.7187(5) 0.6574(4) 0.5334(3) 0.0556(12) Uani 1 1 d . .
C39 C 0.4386(5) 0.0778(5) 0.7084(3) 0.0637(13) Uani 1 1 d . .
C9 C 1.1668(5) 0.0740(5) 0.4450(3) 0.0661(15) Uani 1 1 d . .
H25 H 1.2087 0.0582 0.3894 0.079 Uiso 1 1 calc R U
C19 C 1.0741(6) 0.2034(7) 1.0309(4) 0.0872(19) Uani 1 1 d . .
H36A H 1.1012 0.1807 1.0773 0.131 Uiso 1 1 calc R U
H36B H 0.9858 0.2302 1.0495 0.131 Uiso 1 1 calc R U
H36C H 1.1167 0.2654 1.0028 0.131 Uiso 1 1 calc R U
C38 C 0.8219(8) 0.6280(7) 0.3886(3) 0.095(2) Uani 1 1 d . .
H59A H 0.8154 0.6605 0.3378 0.143 Uiso 1 1 calc R U
H59B H 0.8128 0.5468 0.3899 0.143 Uiso 1 1 calc R U
H59C H 0.9020 0.6353 0.3928 0.143 Uiso 1 1 calc R U
S2 S 0.27201(14) 0.60473(14) 0.78322(8) 0.0686(4) Uani 1 1 d . .
O22 O 0.1966(4) 0.7151(4) 0.8077(3) 0.0866(12) Uani 1 1 d . .
O23 O 0.3748(4) 0.5781(5) 0.8133(3) 0.0968(15) Uani 1 1 d . .
O24 O 0.2986(5) 0.5721(5) 0.6967(3) 0.0970(15) Uani 1 1 d . .
F4 F 0.1398(5) 0.5171(5) 0.9182(3) 0.1400(19) Uani 1 1 d . .
F5 F 0.0708(5) 0.5084(5) 0.8163(4) 0.144(2) Uani 1 1 d . .
F6 F 0.2332(6) 0.3932(4) 0.8224(4) 0.150(2) Uani 1 1 d . .
C40 C 0.1761(7) 0.4985(7) 0.8362(5) 0.0889(19) Uani 1 1 d . .
O77 O 0.9422(5) 0.2295(7) 0.3148(3) 0.1195(19) Uani 1 1 d . .
H77 H 0.9030 0.2028 0.2891 0.179 Uiso 1 1 calc R U
C77 C 1.0588(8) 0.2471(11) 0.2609(6) 0.141(4) Uani 1 1 d . .
H77A H 1.0807 0.3175 0.2767 0.212 Uiso 1 1 calc R U
H77B H 1.0549 0.2541 0.2059 0.212 Uiso 1 1 calc R U
H77C H 1.1205 0.1818 0.2630 0.212 Uiso 1 1 calc R U
O1W O 0.8064(15) 0.3148(13) 0.2774(6) 0.246(6) Uani 1 1 d . .

loop_
_atom_site_aniso_label
_atom_site_aniso_U_11
_atom_site_aniso_U_22
_atom_site_aniso_U_33
_atom_site_aniso_U_23
_atom_site_aniso_U_13
_atom_site_aniso_U_12
Cu1 0.0424(3) 0.0352(3) 0.0274(2) 0.00245(17) -0.01234(19) 0.00121(19)
S4 0.0528(6) 0.0459(6) 0.0435(5) 0.0021(4) -0.0134(5) -0.0093(5)
O3 0.0586(18) 0.0474(17) 0.0490(16) 0.0058(13) -0.0199(14) -0.0183(14)
N2 0.0421(17) 0.0340(16) 0.0311(14) 0.0000(12) -0.0113(13) -0.0049(13)
N5 0.0388(16) 0.0320(15) 0.0321(14) 0.0039(12) -0.0136(12) -0.0025(12)
N4 0.0366(16) 0.0351(16) 0.0315(14) 0.0031(12) -0.0114(12) -0.0008(12)
N6 0.0377(16) 0.0344(16) 0.0386(16) -0.0023(13) -0.0104(13) -0.0027(13)
N1 0.0441(17) 0.0357(16) 0.0330(15) 0.0048(12) -0.0141(13) -0.0050(13)
N3 0.0382(17) 0.0350(17) 0.0471(18) -0.0065(14) -0.0011(14) -0.0054(13)
F2 0.0615(19) 0.102(3) 0.124(3) -0.023(2) -0.0452(19) 0.0119(18)
O5 0.103(3) 0.068(2) 0.057(2) 0.0186(18) -0.005(2) -0.032(2)
O4 0.065(2) 0.074(2) 0.072(2) -0.0114(19) -0.0208(18) 0.0127(18)
O1 0.072(2) 0.111(3) 0.058(2) 0.015(2) -0.0337(19) 0.013(2)
F9 0.105(3) 0.125(3) 0.0527(18) -0.0016(18) -0.0250(18) -0.018(2)
C25 0.0385(19) 0.040(2) 0.0330(18) -0.0016(15) -0.0109(15) -0.0027(15)
C24 0.0306(17) 0.041(2) 0.0317(17) 0.0001(14) -0.0102(14) -0.0004(15)
C6 0.046(2) 0.038(2) 0.0295(17) -0.0025(14) -0.0068(15) -0.0074(16)
C12 0.0366(19) 0.0339(19) 0.041(2) -0.0031(15) -0.0062(16) -0.0028(15)
O2 0.130(4) 0.078(3) 0.054(2) 0.0273(19) -0.044(2) -0.038(2)
C14 0.0391(19) 0.038(2) 0.044(2) 0.0033(16) -0.0152(16) -0.0023(16)
F8 0.131(3) 0.079(3) 0.159(4) -0.025(3) -0.078(3) -0.032(2)
C31 0.0379(19) 0.0312(18) 0.0402(19) 0.0029(14) -0.0129(16) -0.0044(15)
C13 0.0319(18) 0.037(2) 0.050(2) 0.0015(16) -0.0114(16) -0.0036(15)
C32 0.048(2) 0.0334(19) 0.042(2) 0.0080(15) -0.0171(17) -0.0105(16)
C26 0.0316(17) 0.041(2) 0.0363(18) -0.0028(15) -0.0099(15) 0.0005(15)
C21 0.054(2) 0.047(2) 0.047(2) 0.0155(18) -0.0220(19) -0.0021(19)
C5 0.052(2) 0.0341(19) 0.0323(17) 0.0022(14) -0.0136(16) -0.0114(16)
C23 0.048(2) 0.051(2) 0.0334(18) -0.0017(16) -0.0177(17) -0.0009(18)
C37 0.054(2) 0.039(2) 0.046(2) 0.0060(17) -0.0133(19) -0.0085(18)
C20 0.048(2) 0.0357(19) 0.041(2) 0.0053(15) -0.0185(17) -0.0022(16)
C7 0.050(2) 0.035(2) 0.042(2) -0.0060(16) -0.0062(18) -0.0118(17)
C27 0.044(2) 0.051(2) 0.042(2) -0.0099(18) -0.0135(17) -0.0038(18)
C15 0.045(2) 0.055(3) 0.046(2) 0.0041(18) -0.0186(18) -0.0079(19)
C33 0.062(3) 0.038(2) 0.052(2) 0.0104(18) -0.024(2) -0.0063(19)
C22 0.055(2) 0.062(3) 0.037(2) 0.0135(19) -0.0224(19) -0.004(2)
C30 0.047(2) 0.036(2) 0.059(3) -0.0028(18) -0.0127(19) -0.0047(17)
C28 0.051(2) 0.058(3) 0.055(3) -0.024(2) -0.011(2) -0.003(2)
C29 0.052(3) 0.041(2) 0.069(3) -0.014(2) -0.013(2) -0.0042(19)
C11 0.040(2) 0.047(2) 0.073(3) -0.014(2) -0.001(2) -0.0030(19)
C4 0.075(3) 0.047(2) 0.034(2) -0.0025(17) -0.020(2) -0.006(2)
C36 0.069(3) 0.051(3) 0.042(2) 0.0036(19) -0.011(2) -0.020(2)
C8 0.070(3) 0.052(3) 0.041(2) -0.0105(19) 0.005(2) -0.021(2)
C18 0.045(2) 0.037(2) 0.063(3) 0.0035(19) -0.009(2) 0.0041(18)
C1 0.045(2) 0.044(2) 0.044(2) 0.0080(17) -0.0160(18) -0.0054(18)
C3 0.084(3) 0.055(3) 0.042(2) 0.0078(19) -0.035(2) -0.014(2)
C34 0.081(3) 0.045(2) 0.067(3) 0.024(2) -0.043(3) -0.015(2)
C10 0.054(3) 0.056(3) 0.078(4) -0.012(3) 0.011(3) -0.004(2)
C17 0.049(3) 0.061(3) 0.072(3) 0.020(3) -0.019(2) 0.008(2)
C16 0.039(2) 0.074(3) 0.053(2) 0.016(2) -0.0194(19) -0.004(2)
C2 0.065(3) 0.057(3) 0.058(3) 0.018(2) -0.034(2) -0.012(2)
C35 0.085(3) 0.049(3) 0.044(2) 0.0127(19) -0.029(2) -0.029(2)
C39 0.063(3) 0.064(3) 0.069(3) -0.012(2) -0.025(3) -0.014(3)
C9 0.066(3) 0.057(3) 0.055(3) -0.014(2) 0.012(3) -0.015(2)
C19 0.075(4) 0.131(6) 0.066(3) 0.015(4) -0.038(3) -0.015(4)
C38 0.146(6) 0.105(5) 0.046(3) 0.016(3) -0.028(4) -0.060(5)
S2 0.0721(9) 0.0790(9) 0.0574(7) -0.0006(6) -0.0198(6) -0.0210(7)
O22 0.095(3) 0.064(3) 0.093(3) -0.007(2) -0.019(2) -0.009(2)
O23 0.076(3) 0.152(5) 0.070(3) -0.012(3) -0.031(2) -0.019(3)
O24 0.122(4) 0.107(4) 0.059(2) -0.011(2) -0.023(2) -0.021(3)
F4 0.132(4) 0.183(5) 0.096(3) 0.037(3) -0.009(3) -0.065(4)
F5 0.116(4) 0.165(5) 0.180(5) 0.036(4) -0.061(4) -0.083(4)
F6 0.156(5) 0.069(3) 0.201(6) 0.016(3) -0.029(4) -0.013(3)
C40 0.086(5) 0.095(5) 0.088(5) 0.011(4) -0.026(4) -0.029(4)
O77 0.104(4) 0.175(6) 0.079(3) 0.002(3) -0.030(3) -0.018(4)
C77 0.092(6) 0.208(11) 0.118(7) 0.015(7) -0.008(5) -0.062(7)
O1W 0.366(18) 0.271(14) 0.153(8) 0.052(8) -0.116(10) -0.145(13)

loop_
_atom_type_symbol
_atom_type_description
_atom_type_scat_dispersion_real
_atom_type_scat_dispersion_imag
_atom_type_scat_source
C C 0.0033 0.0016 'International Tables Vol C Tables 4.2.6.8 and 6.1.1.4'
H H 0.0000 0.0000 'International Tables Vol C Tables 4.2.6.8 and 6.1.1.4'
Cu Cu 0.3201 1.2651 'International Tables Vol C Tables 4.2.6.8 and 6.1.1.4'
F F 0.0171 0.0103 'International Tables Vol C Tables 4.2.6.8 and 6.1.1.4'
N N 0.0061 0.0033 'International Tables Vol C Tables 4.2.6.8 and 6.1.1.4'
O O 0.0106 0.0060 'International Tables Vol C Tables 4.2.6.8 and 6.1.1.4'
S S 0.1246 0.1234 'International Tables Vol C Tables 4.2.6.8 and 6.1.1.4'

loop_
_geom_angle_atom_site_label_1
_geom_angle_atom_site_label_2
_geom_angle_atom_site_label_3
_geom_angle
_geom_angle_site_symmetry_1
_geom_angle_site_symmetry_3
N1 Cu1 N4 173.11(13) . .
N1 Cu1 N5 101.51(12) . .
N4 Cu1 N5 81.31(12) . .
N1 Cu1 N2 81.12(13) . .
N4 Cu1 N2 103.10(12) . .
N5 Cu1 N2 119.21(12) . .
N1 Cu1 O3 85.72(12) . .
N4 Cu1 O3 87.43(12) . .
N5 Cu1 O3 120.06(12) . .
N2 Cu1 O3 120.70(12) . .
O5 S4 O4 115.9(3) . .
O5 S4 O3 113.8(2) . .
O4 S4 O3 114.1(2) . .
O5 S4 C39 104.4(3) . .
O4 S4 C39 104.2(2) . .
O3 S4 C39 102.4(2) . .
S4 O3 Cu1 132.5(2) . .
C12 N2 C6 109.0(3) . .
C12 N2 Cu1 140.1(3) . .
C6 N2 Cu1 110.9(2) . .
C31 N5 C25 108.5(3) . .
C31 N5 Cu1 140.4(3) . .
C25 N5 Cu1 111.0(2) . .
C20 N4 C24 119.4(3) . .
C20 N4 Cu1 124.1(3) . .
C24 N4 Cu1 116.4(2) . .
C31 N6 C30 129.4(3) . .
C31 N6 C26 108.4(3) . .
C30 N6 C26 122.2(3) . .
C1 N1 C5 119.6(3) . .
C1 N1 Cu1 123.3(3) . .
C5 N1 Cu1 117.0(3) . .
C12 N3 C11 129.0(4) . .
C12 N3 C7 108.7(3) . .
C11 N3 C7 122.3(4) . .
C16 O1 C19 117.6(4) . .
C26 C25 N5 109.2(3) . .
C26 C25 C24 133.7(3) . .
N5 C25 C24 117.0(3) . .
N4 C24 C23 120.8(3) . .
N4 C24 C25 113.8(3) . .
C23 C24 C25 125.4(3) . .
N2 C6 C7 108.6(4) . .
N2 C6 C5 117.7(3) . .
C7 C6 C5 133.8(4) . .
N2 C12 N3 108.6(3) . .
N2 C12 C13 125.4(3) . .
N3 C12 C13 125.7(4) . .
C35 O2 C38 119.2(5) . .
C13 C14 C15 121.5(4) . .
C13 C14 H30 119.2 . .
C15 C14 H30 119.2 . .
N5 C31 N6 108.7(3) . .
N5 C31 C32 125.3(3) . .
N6 C31 C32 125.7(3) . .
C14 C13 C18 118.5(4) . .
C14 C13 C12 118.3(4) . .
C18 C13 C12 123.2(4) . .
C37 C32 C33 118.5(4) . .
C37 C32 C31 118.5(4) . .
C33 C32 C31 122.9(4) . .
C25 C26 N6 105.2(3) . .
C25 C26 C27 137.4(4) . .
N6 C26 C27 117.4(4) . .
C20 C21 C22 118.7(4) . .
C20 C21 H64 120.6 . .
C22 C21 H64 120.6 . .
N1 C5 C4 120.4(4) . .
N1 C5 C6 113.0(3) . .
C4 C5 C6 126.5(4) . .
C22 C23 C24 119.3(4) . .
C22 C23 H62 120.3 . .
C24 C23 H62 120.3 . .
C32 C37 C36 121.6(4) . .
C32 C37 H53 119.2 . .
C36 C37 H53 119.2 . .
N4 C20 C21 122.1(4) . .
N4 C20 H65 118.9 . .
C21 C20 H65 118.9 . .
N3 C7 C6 105.2(3) . .
N3 C7 C8 118.7(4) . .
C6 C7 C8 136.1(5) . .
C28 C27 C26 120.0(4) . .
C28 C27 H49 120.0 . .
C26 C27 H49 120.0 . .
C16 C15 C14 119.0(4) . .
C16 C15 H31 120.5 . .
C14 C15 H31 120.5 . .
C34 C33 C32 119.6(4) . .
C34 C33 H57 120.2 . .
C32 C33 H57 120.2 . .
C23 C22 C21 119.6(4) . .
C23 C22 H63 120.2 . .
C21 C22 H63 120.2 . .
C29 C30 N6 119.1(4) . .
C29 C30 H46 120.5 . .
N6 C30 H46 120.5 . .
C27 C28 C29 120.7(4) . .
C27 C28 H48 119.7 . .
C29 C28 H48 119.7 . .
C30 C29 C28 120.7(4) . .
C30 C29 H47 119.6 . .
C28 C29 H47 119.6 . .
C10 C11 N3 117.7(5) . .
C10 C11 H23 121.2 . .
N3 C11 H23 121.2 . .
C3 C4 C5 119.5(4) . .
C3 C4 H39 120.3 . .
C5 C4 H39 120.3 . .
C35 C36 C37 119.4(4) . .
C35 C36 H54 120.3 . .
C37 C36 H54 120.3 . .
C9 C8 C7 118.2(5) . .
C9 C8 H26 120.9 . .
C7 C8 H26 120.9 . .
C17 C18 C13 120.1(4) . .
C17 C18 H34 119.9 . .
C13 C18 H34 119.9 . .
N1 C1 C2 122.1(4) . .
N1 C1 H42 118.9 . .
C2 C1 H42 118.9 . .
C4 C3 C2 120.0(4) . .
C4 C3 H40 120.0 . .
C2 C3 H40 120.0 . .
C35 C34 C33 121.3(4) . .
C35 C34 H56 119.4 . .
C33 C34 H56 119.4 . .
C11 C10 C9 121.9(5) . .
C11 C10 H24 119.1 . .
C9 C10 H24 119.1 . .
C18 C17 C16 121.1(4) . .
C18 C17 H33 119.5 . .
C16 C17 H33 119.5 . .
O1 C16 C15 123.8(5) . .
O1 C16 C17 116.4(5) . .
C15 C16 C17 119.8(4) . .
C1 C2 C3 118.4(4) . .
C1 C2 H41 120.8 . .
C3 C2 H41 120.8 . .
O2 C35 C34 116.2(5) . .
O2 C35 C36 124.2(5) . .
C34 C35 C36 119.6(4) . .
F2 C39 F9 108.7(5) . .
F2 C39 F8 106.0(4) . .
F9 C39 F8 109.3(5) . .
F2 C39 S4 111.6(4) . .
F9 C39 S4 110.8(4) . .
F8 C39 S4 110.3(4) . .
C8 C9 C10 121.3(5) . .
C8 C9 H25 119.4 . .
C10 C9 H25 119.4 . .
O1 C19 H36A 109.5 . .
O1 C19 H36B 109.5 . .
H36A C19 H36B 109.5 . .
O1 C19 H36C 109.5 . .
H36A C19 H36C 109.5 . .
H36B C19 H36C 109.5 . .
O2 C38 H59A 109.5 . .
O2 C38 H59B 109.5 . .
H59A C38 H59B 109.5 . .
O2 C38 H59C 109.5 . .
H59A C38 H59C 109.5 . .
H59B C38 H59C 109.5 . .
O22 S2 O23 116.1(3) . .
O22 S2 O24 114.7(3) . .
O23 S2 O24 115.0(3) . .
O22 S2 O1W 56.5(5) . 2_666
O23 S2 O1W 152.1(4) . 2_666
O24 S2 O1W 59.0(5) . 2_666
O22 S2 C40 105.2(3) . .
O23 S2 C40 100.9(3) . .
O24 S2 C40 102.2(3) . .
O1W S2 C40 107.0(5) 2_666 .
S2 O22 O1W 72.6(7) . 2_666
S2 O24 O1W 69.2(4) . 2_666
F6 C40 F5 109.5(7) . .
F6 C40 F4 106.7(7) . .
F5 C40 F4 106.0(6) . .
F6 C40 S2 112.8(5) . .
F5 C40 S2 111.0(5) . .
F4 C40 S2 110.5(5) . .
C77 O77 H77 109.5 . .
O77 C77 H77A 109.5 . .
O77 C77 H77B 109.5 . .
H77A C77 H77B 109.5 . .
O77 C77 H77C 109.5 . .
H77A C77 H77C 109.5 . .
H77B C77 H77C 109.5 . .
O22 O1W O24 101.9(9) 2_666 2_666
O22 O1W S2 50.8(4) 2_666 2_666
O24 O1W S2 51.8(5) 2_666 2_666

loop_
_geom_bond_atom_site_label_1
_geom_bond_atom_site_label_2
_geom_bond_distance
_geom_bond_site_symmetry_2
Cu1 N1 1.964(3) .
Cu1 N4 1.980(3) .
Cu1 N5 2.048(3) .
Cu1 N2 2.050(3) .
Cu1 O3 2.174(3) .
S4 O5 1.424(3) .
S4 O4 1.430(4) .
S4 O3 1.444(3) .
S4 C39 1.819(5) .
N2 C12 1.322(5) .
N2 C6 1.377(5) .
N5 C31 1.320(5) .
N5 C25 1.380(4) .
N4 C20 1.339(5) .
N4 C24 1.344(5) .
N6 C31 1.379(5) .
N6 C30 1.391(5) .
N6 C26 1.397(5) .
N1 C1 1.342(5) .
N1 C5 1.359(5) .
N3 C12 1.380(5) .
N3 C11 1.383(5) .
N3 C7 1.390(6) .
F2 C39 1.312(6) .
O1 C16 1.358(6) .
O1 C19 1.416(8) .
F9 C39 1.325(6) .
C25 C26 1.372(5) .
C25 C24 1.456(5) .
C24 C23 1.389(5) .
C6 C7 1.392(5) .
C6 C5 1.439(6) .
C12 C13 1.457(6) .
O2 C35 1.354(5) .
O2 C38 1.423(8) .
C14 C13 1.383(5) .
C14 C15 1.385(6) .
C14 H30 0.9300 .
F8 C39 1.330(6) .
C31 C32 1.462(5) .
C13 C18 1.397(6) .
C32 C37 1.382(6) .
C32 C33 1.398(6) .
C26 C27 1.424(5) .
C21 C20 1.373(5) .
C21 C22 1.375(6) .
C21 H64 0.9300 .
C5 C4 1.389(5) .
C23 C22 1.368(6) .
C23 H62 0.9300 .
C37 C36 1.391(6) .
C37 H53 0.9300 .
C20 H65 0.9300 .
C7 C8 1.425(6) .
C27 C28 1.341(6) .
C27 H49 0.9300 .
C15 C16 1.383(6) .
C15 H31 0.9300 .
C33 C34 1.389(6) .
C33 H57 0.9300 .
C22 H63 0.9300 .
C30 C29 1.331(6) .
C30 H46 0.9300 .
C28 C29 1.430(7) .
C28 H48 0.9300 .
C29 H47 0.9300 .
C11 C10 1.356(7) .
C11 H23 0.9300 .
C4 C3 1.367(7) .
C4 H39 0.9300 .
C36 C35 1.382(7) .
C36 H54 0.9300 .
C8 C9 1.360(8) .
C8 H26 0.9300 .
C18 C17 1.361(7) .
C18 H34 0.9300 .
C1 C2 1.375(6) .
C1 H42 0.9300 .
C3 C2 1.387(7) .
C3 H40 0.9300 .
C34 C35 1.375(7) .
C34 H56 0.9300 .
C10 C9 1.392(8) .
C10 H24 0.9300 .
C17 C16 1.385(7) .
C17 H33 0.9300 .
C2 H41 0.9300 .
C9 H25 0.9300 .
C19 H36A 0.9600 .
C19 H36B 0.9600 .
C19 H36C 0.9600 .
C38 H59A 0.9600 .
C38 H59B 0.9600 .
C38 H59C 0.9600 .
S2 O22 1.417(4) .
S2 O23 1.422(5) .
S2 O24 1.467(4) .
S2 O1W 1.744(14) 2_666
S2 C40 1.806(7) .
O22 O1W 1.524(10) 2_666
O24 O1W 1.600(17) 2_666
F4 C40 1.347(8) .
F5 C40 1.345(8) .
F6 C40 1.279(9) .
O77 C77 1.402(9) .
O77 H77 0.8200 .
C77 H77A 0.9600 .
C77 H77B 0.9600 .
C77 H77C 0.9600 .
O1W O22 1.524(10) 2_666
O1W O24 1.600(17) 2_666
O1W S2 1.744(14) 2_666

loop_
_geom_torsion_atom_site_label_1
_geom_torsion_atom_site_label_2
_geom_torsion_atom_site_label_3
_geom_torsion_atom_site_label_4
_geom_torsion
_geom_torsion_site_symmetry_1
_geom_torsion_site_symmetry_4
O5 S4 O3 Cu1 130.5(3) . .
O4 S4 O3 Cu1 -5.5(3) . .
C39 S4 O3 Cu1 -117.4(3) . .
C31 N5 C25 C26 0.8(4) . .
Cu1 N5 C25 C26 -175.4(2) . .
C31 N5 C25 C24 -178.4(3) . .
Cu1 N5 C25 C24 5.4(4) . .
C20 N4 C24 C23 1.3(5) . .
Cu1 N4 C24 C23 177.3(3) . .
C20 N4 C24 C25 179.3(3) . .
Cu1 N4 C24 C25 -4.7(4) . .
C26 C25 C24 N4 -179.6(4) . .
N5 C25 C24 N4 -0.7(5) . .
C26 C25 C24 C23 -1.7(7) . .
N5 C25 C24 C23 177.2(3) . .
C12 N2 C6 C7 0.1(4) . .
Cu1 N2 C6 C7 -178.7(2) . .
C12 N2 C6 C5 -179.5(3) . .
Cu1 N2 C6 C5 1.8(4) . .
C6 N2 C12 N3 -0.8(4) . .
Cu1 N2 C12 N3 177.5(3) . .
C6 N2 C12 C13 173.9(4) . .
Cu1 N2 C12 C13 -7.8(6) . .
C11 N3 C12 N2 178.5(4) . .
C7 N3 C12 N2 1.1(4) . .
C11 N3 C12 C13 3.8(6) . .
C7 N3 C12 C13 -173.5(3) . .
C25 N5 C31 N6 -0.9(4) . .
Cu1 N5 C31 N6 173.6(3) . .
C25 N5 C31 C32 173.6(4) . .
Cu1 N5 C31 C32 -12.0(7) . .
C30 N6 C31 N5 178.7(4) . .
C26 N6 C31 N5 0.6(4) . .
C30 N6 C31 C32 4.3(6) . .
C26 N6 C31 C32 -173.8(4) . .
C15 C14 C13 C18 -0.9(6) . .
C15 C14 C13 C12 178.2(4) . .
N2 C12 C13 C14 -46.1(5) . .
N3 C12 C13 C14 127.7(4) . .
N2 C12 C13 C18 132.9(4) . .
N3 C12 C13 C18 -53.3(6) . .
N5 C31 C32 C37 -44.4(6) . .
N6 C31 C32 C37 129.1(4) . .
N5 C31 C32 C33 133.1(4) . .
N6 C31 C32 C33 -53.4(6) . .
N5 C25 C26 N6 -0.4(4) . .
C24 C25 C26 N6 178.6(4) . .
N5 C25 C26 C27 -179.7(4) . .
C24 C25 C26 C27 -0.7(8) . .
C31 N6 C26 C25 -0.1(4) . .
C30 N6 C26 C25 -178.3(3) . .
C31 N6 C26 C27 179.4(3) . .
C30 N6 C26 C27 1.1(5) . .
C1 N1 C5 C4 0.0(5) . .
Cu1 N1 C5 C4 175.2(3) . .
C1 N1 C5 C6 179.6(3) . .
Cu1 N1 C5 C6 -5.2(4) . .
N2 C6 C5 N1 2.1(5) . .
C7 C6 C5 N1 -177.3(4) . .
N2 C6 C5 C4 -178.4(4) . .
C7 C6 C5 C4 2.2(7) . .
N4 C24 C23 C22 -1.1(6) . .
C25 C24 C23 C22 -178.8(4) . .
C33 C32 C37 C36 -1.3(6) . .
C31 C32 C37 C36 176.3(4) . .
C24 N4 C20 C21 -1.2(6) . .
Cu1 N4 C20 C21 -176.9(3) . .
C22 C21 C20 N4 0.9(6) . .
C12 N3 C7 C6 -1.0(4) . .
C11 N3 C7 C6 -178.6(4) . .
C12 N3 C7 C8 178.0(3) . .
C11 N3 C7 C8 0.4(6) . .
N2 C6 C7 N3 0.6(4) . .
C5 C6 C7 N3 -180.0(4) . .
N2 C6 C7 C8 -178.2(4) . .
C5 C6 C7 C8 1.2(8) . .
C25 C26 C27 C28 178.2(4) . .
N6 C26 C27 C28 -1.0(6) . .
C13 C14 C15 C16 0.7(6) . .
C37 C32 C33 C34 1.6(6) . .
C31 C32 C33 C34 -175.9(4) . .
C24 C23 C22 C21 0.8(6) . .
C20 C21 C22 C23 -0.7(6) . .
C31 N6 C30 C29 -178.4(4) . .
C26 N6 C30 C29 -0.6(6) . .
C26 C27 C28 C29 0.3(6) . .
N6 C30 C29 C28 -0.1(7) . .
C27 C28 C29 C30 0.3(7) . .
C12 N3 C11 C10 -177.4(4) . .
C7 N3 C11 C10 -0.3(6) . .
N1 C5 C4 C3 -0.3(6) . .
C6 C5 C4 C3 -179.8(4) . .
C32 C37 C36 C35 -0.2(7) . .
N3 C7 C8 C9 -0.2(6) . .
C6 C7 C8 C9 178.5(5) . .
C14 C13 C18 C17 0.6(6) . .
C12 C13 C18 C17 -178.5(4) . .
C5 N1 C1 C2 0.3(6) . .
Cu1 N1 C1 C2 -174.5(3) . .
C5 C4 C3 C2 0.2(7) . .
C32 C33 C34 C35 -0.5(7) . .
N3 C11 C10 C9 0.0(7) . .
C13 C18 C17 C16 -0.1(7) . .
C19 O1 C16 C15 3.2(7) . .
C19 O1 C16 C17 -176.9(5) . .
C14 C15 C16 O1 179.7(4) . .
C14 C15 C16 C17 -0.2(6) . .
C18 C17 C16 O1 180.0(4) . .
C18 C17 C16 C15 -0.1(7) . .
N1 C1 C2 C3 -0.4(7) . .
C4 C3 C2 C1 0.1(7) . .
C38 O2 C35 C34 -174.8(5) . .
C38 O2 C35 C36 5.4(7) . .
C33 C34 C35 O2 179.1(4) . .
C33 C34 C35 C36 -1.1(7) . .
C37 C36 C35 O2 -178.7(4) . .
C37 C36 C35 C34 1.4(7) . .
O5 S4 C39 F2 62.4(4) . .
O4 S4 C39 F2 -175.6(4) . .
O3 S4 C39 F2 -56.5(4) . .
O5 S4 C39 F9 -176.3(4) . .
O4 S4 C39 F9 -54.4(4) . .
O3 S4 C39 F9 64.8(4) . .
O5 S4 C39 F8 -55.2(4) . .
O4 S4 C39 F8 66.8(4) . .
O3 S4 C39 F8 -174.0(4) . .
C7 C8 C9 C10 -0.2(7) . .
C11 C10 C9 C8 0.3(8) . .
O23 S2 O22 O1W 148.8(5) . 2_666
O24 S2 O22 O1W 10.8(6) . 2_666
C40 S2 O22 O1W -100.6(5) . 2_666
O22 S2 O24 O1W -10.5(5) . 2_666
O23 S2 O24 O1W -149.0(5) . 2_666
C40 S2 O24 O1W 102.7(5) . 2_666
O22 S2 C40 F6 -177.9(6) . .
O23 S2 C40 F6 -56.8(6) . .
O24 S2 C40 F6 62.1(7) . .
O1W S2 C40 F6 123.1(8) 2_666 .
O22 S2 C40 F5 58.8(6) . .
O23 S2 C40 F5 179.9(5) . .
O24 S2 C40 F5 -61.2(6) . .
O1W S2 C40 F5 -0.2(8) 2_666 .
O22 S2 C40 F4 -58.6(6) . .
O23 S2 C40 F4 62.6(6) . .
O24 S2 C40 F4 -178.6(6) . .
O1W S2 C40 F4 -117.6(7) 2_666 .
